data_2100675
loop_
_publ_author_name
'Santamar\'ia-P\'erez, David'
'Haines, Julien'
'Amador, Ulises'
'Mor\'an, Emilio'
'Vegas, Angel'

_publ_section_title
;
 Structural characterization of a new high-pressure phase of GaAsO~4~
;
_journal_coeditor_code AV5074
_journal_issue 6
_journal_name_full 'Acta Crystallographica Section B'
_journal_page_first 1019
_journal_page_last 1024
_journal_paper_doi 10.1107/S0108768106039760
_journal_volume 62
_journal_year 2006
_chemical_formula_moiety 'As2 O3'
_chemical_formula_sum 'As2 O3'
_chemical_formula_weight 197.84
_chemical_name_systematic ' ?'
_space_group_IT_number 227
_symmetry_cell_setting cubic
_symmetry_space_group_name_Hall '-F 4vw 2vw 3'
_symmetry_space_group_name_H-M 'F d -3 m :2'
_cell_angle_alpha 90.00000
_cell_angle_beta 90.00000
_cell_angle_gamma 90.00000
_cell_formula_units_Z 16
_cell_length_a 11.0771(5)
_cell_length_b 11.0771(5)
_cell_length_c 11.0771(5)
_cell_measurement_temperature 273
_cell_volume 1359.18(11)
_computing_structure_refinement FULLPROF
_diffrn_measurement_device_type 'Bruker D8'
_diffrn_measurement_method Bragg-Brentano
_diffrn_radiation_monochromator Ge
_diffrn_radiation_type 'Cu K\a'
_exptl_absorpt_coefficient_mu 21.3
_exptl_crystal_density_diffrn 3.867
_exptl_crystal_size_max 30
_exptl_crystal_size_mid 0.5
_exptl_crystal_size_min 0.5
_refine_ls_number_parameters 48
_refine_ls_number_reflns 182
_refine_ls_number_restraints 0
_refine_ls_structure_factor_coef 'raw data'
_refine_ls_weighting_details 'w = 1/sigma'
_refine_ls_weighting_scheme calc
_cod_data_source_file av5074.cif
_cod_data_source_block Fase_As2O3
_cod_depositor_comments
;
The following automatic conversions were performed:
'_symmetry_cell_setting' value 'Cubic' changed to 'cubic' according to
'/home/saulius/struct/CIF-dictionaries/cif_core.dic' dictionary named
'cif_core.dic' version 2.4.1 from 2010-06-29.

Automatic conversion script
Id: cif_fix_enum 1527 2010-12-29 10:47:43Z saulius 

The following automatic conversions were performed:

'_symmetry_cell_setting' value 'Cubic' changed to 'cubic' according
to /home/saulius/struct/CIF-dictionaries/cif_core.dic dictionary
named 'cif_core.dic' version 2.4.1 from 2010-06-29.

Automatic conversion script
Id: cif_fix_values 1715 2011-07-08 13:25:40Z adriana 

The following automatic conversions were performed:

'_refine_ls_weighting_scheme' value '1/sigma' was changed to 'calc'.
New tag '_refine_ls_weighting_details' was created. The value of the
new tag was set to 'w = 1/sigma'.

Automatic conversion script
Id: cif_fix_values 3143 2015-03-26 13:38:13Z robertas 
;
_cod_original_cell_volume 1359.20(10)
_cod_original_sg_symbol_H-M 'F d -3 m'
_cod_original_formula_sum As2O3
_cod_database_code 2100675

loop_
_symmetry_equiv_pos_as_xyz
x,y,z
x,-y+1/4,-z+1/4
-x+1/4,y,-z+1/4
-x+1/4,-y+1/4,z
y,z,x
-y+1/4,-z+1/4,x
y,-z+1/4,-x+1/4
-y+1/4,z,-x+1/4
z,x,y
-z+1/4,x,-y+1/4
-z+1/4,-x+1/4,y
z,-x+1/4,-y+1/4
y,x,z
-y+1/4,x,-z+1/4
y,-x+1/4,-z+1/4
-y+1/4,-x+1/4,z
z,y,x
-z+1/4,-y+1/4,x
-z+1/4,y,-x+1/4
z,-y+1/4,-x+1/4
x,z,y
x,-z+1/4,-y+1/4
-x+1/4,-z+1/4,y
-x+1/4,z,-y+1/4
-x,-y,-z
-x,y+3/4,z+3/4
x+3/4,-y,z+3/4
x+3/4,y+3/4,-z
-y,-z,-x
y+3/4,z+3/4,-x
-y,z+3/4,x+3/4
y+3/4,-z,x+3/4
-z,-x,-y
z+3/4,-x,y+3/4
z+3/4,x+3/4,-y
-z,x+3/4,y+3/4
-y,-x,-z
y+3/4,-x,z+3/4
-y,x+3/4,z+3/4
y+3/4,x+3/4,-z
-z,-y,-x
z+3/4,y+3/4,-x
z+3/4,-y,x+3/4
-z,y+3/4,x+3/4
-x,-z,-y
-x,z+3/4,y+3/4
x+3/4,z+3/4,-y
x+3/4,-z,y+3/4
x+1/2,y+1/2,z
x+1/2,-y+3/4,-z+1/4
-x+3/4,y+1/2,-z+1/4
-x+3/4,-y+3/4,z
y+1/2,z+1/2,x
-y+3/4,-z+3/4,x
y+1/2,-z+3/4,-x+1/4
-y+3/4,z+1/2,-x+1/4
z+1/2,x+1/2,y
-z+3/4,x+1/2,-y+1/4
-z+3/4,-x+3/4,y
z+1/2,-x+3/4,-y+1/4
y+1/2,x+1/2,z
-y+3/4,x+1/2,-z+1/4
y+1/2,-x+3/4,-z+1/4
-y+3/4,-x+3/4,z
z+1/2,y+1/2,x
-z+3/4,-y+3/4,x
-z+3/4,y+1/2,-x+1/4
z+1/2,-y+3/4,-x+1/4
x+1/2,z+1/2,y
x+1/2,-z+3/4,-y+1/4
-x+3/4,-z+3/4,y
-x+3/4,z+1/2,-y+1/4
-x+1/2,-y+1/2,-z
-x+1/2,y+1/4,z+3/4
x+1/4,-y+1/2,z+3/4
x+1/4,y+1/4,-z
-y+1/2,-z+1/2,-x
y+1/4,z+1/4,-x
-y+1/2,z+1/4,x+3/4
y+1/4,-z+1/2,x+3/4
-z+1/2,-x+1/2,-y
z+1/4,-x+1/2,y+3/4
z+1/4,x+1/4,-y
-z+1/2,x+1/4,y+3/4
-y+1/2,-x+1/2,-z
y+1/4,-x+1/2,z+3/4
-y+1/2,x+1/4,z+3/4
y+1/4,x+1/4,-z
-z+1/2,-y+1/2,-x
z+1/4,y+1/4,-x
z+1/4,-y+1/2,x+3/4
-z+1/2,y+1/4,x+3/4
-x+1/2,-z+1/2,-y
-x+1/2,z+1/4,y+3/4
x+1/4,z+1/4,-y
x+1/4,-z+1/2,y+3/4
x+1/2,y,z+1/2
x+1/2,-y+1/4,-z+3/4
-x+3/4,y,-z+3/4
-x+3/4,-y+1/4,z+1/2
y+1/2,z,x+1/2
-y+3/4,-z+1/4,x+1/2
y+1/2,-z+1/4,-x+3/4
-y+3/4,z,-x+3/4
z+1/2,x,y+1/2
-z+3/4,x,-y+3/4
-z+3/4,-x+1/4,y+1/2
z+1/2,-x+1/4,-y+3/4
y+1/2,x,z+1/2
-y+3/4,x,-z+3/4
y+1/2,-x+1/4,-z+3/4
-y+3/4,-x+1/4,z+1/2
z+1/2,y,x+1/2
-z+3/4,-y+1/4,x+1/2
-z+3/4,y,-x+3/4
z+1/2,-y+1/4,-x+3/4
x+1/2,z,y+1/2
x+1/2,-z+1/4,-y+3/4
-x+3/4,-z+1/4,y+1/2
-x+3/4,z,-y+3/4
-x+1/2,-y,-z+1/2
-x+1/2,y+3/4,z+1/4
x+1/4,-y,z+1/4
x+1/4,y+3/4,-z+1/2
-y+1/2,-z,-x+1/2
y+1/4,z+3/4,-x+1/2
-y+1/2,z+3/4,x+1/4
y+1/4,-z,x+1/4
-z+1/2,-x,-y+1/2
z+1/4,-x,y+1/4
z+1/4,x+3/4,-y+1/2
-z+1/2,x+3/4,y+1/4
-y+1/2,-x,-z+1/2
y+1/4,-x,z+1/4
-y+1/2,x+3/4,z+1/4
y+1/4,x+3/4,-z+1/2
-z+1/2,-y,-x+1/2
z+1/4,y+3/4,-x+1/2
z+1/4,-y,x+1/4
-z+1/2,y+3/4,x+1/4
-x+1/2,-z,-y+1/2
-x+1/2,z+3/4,y+1/4
x+1/4,z+3/4,-y+1/2
x+1/4,-z,y+1/4
x,y+1/2,z+1/2
x,-y+3/4,-z+3/4
-x+1/4,y+1/2,-z+3/4
-x+1/4,-y+3/4,z+1/2
y,z+1/2,x+1/2
-y+1/4,-z+3/4,x+1/2
y,-z+3/4,-x+3/4
-y+1/4,z+1/2,-x+3/4
z,x+1/2,y+1/2
-z+1/4,x+1/2,-y+3/4
-z+1/4,-x+3/4,y+1/2
z,-x+3/4,-y+3/4
y,x+1/2,z+1/2
-y+1/4,x+1/2,-z+3/4
y,-x+3/4,-z+3/4
-y+1/4,-x+3/4,z+1/2
z,y+1/2,x+1/2
-z+1/4,-y+3/4,x+1/2
-z+1/4,y+1/2,-x+3/4
z,-y+3/4,-x+3/4
x,z+1/2,y+1/2
x,-z+3/4,-y+3/4
-x+1/4,-z+3/4,y+1/2
-x+1/4,z+1/2,-y+3/4
-x,-y+1/2,-z+1/2
-x,y+1/4,z+1/4
x+3/4,-y+1/2,z+1/4
x+3/4,y+1/4,-z+1/2
-y,-z+1/2,-x+1/2
y+3/4,z+1/4,-x+1/2
-y,z+1/4,x+1/4
y+3/4,-z+1/2,x+1/4
-z,-x+1/2,-y+1/2
z+3/4,-x+1/2,y+1/4
z+3/4,x+1/4,-y+1/2
-z,x+1/4,y+1/4
-y,-x+1/2,-z+1/2
y+3/4,-x+1/2,z+1/4
-y,x+1/4,z+1/4
y+3/4,x+1/4,-z+1/2
-z,-y+1/2,-x+1/2
z+3/4,y+1/4,-x+1/2
z+3/4,-y+1/2,x+1/4
-z,y+1/4,x+1/4
-x,-z+1/2,-y+1/2
-x,z+1/4,y+1/4
x+3/4,z+1/4,-y+1/2
x+3/4,-z+1/2,y+1/4

loop_
_atom_site_type_symbol
_atom_site_label
_atom_site_fract_x
_atom_site_fract_y
_atom_site_fract_z
_atom_site_U_iso_or_equiv
_atom_site_adp_type
_atom_site_occupancy
AS AS1 0.77154 0.77154 0.77154 0.057(3) Uiso 1.00000
O O1 0.95105 0.12500 0.12500 0.042(11) Uiso 0.99998

loop_
_cod_related_entry_id
_cod_related_entry_database
_cod_related_entry_code
1 ChemSpider 452454
